data_4119397
loop_
_publ_author_name
'Jian-Rong Gao'
'Hao Wu'
'Bin Xiang'
'Wu-Bin Yu'
'Liang Han'
'Yi-Xia Jia'

_publ_section_title
;
 Highly Enantioselective Construction of Trifluoromethylated All-Carbon
 Quaternary Stereocenters via Nickel-Catalyzed Friedel-Crafts Alkylation
 Reaction
;
_journal_name_full 'Journal of the American Chemical Society'
_journal_page_first 2983
_journal_page_last 2986
_journal_paper_doi 10.1021/ja400650m
_journal_volume 135
_journal_year 2013
_chemical_formula_sum 'C17 H12 Br F3 N2 O2'
_chemical_formula_weight 413.20
_chemical_name_systematic
; 
 ? 
;
_space_group_IT_number 4
_symmetry_cell_setting monoclinic
_symmetry_space_group_name_Hall 'P 2yb'
_symmetry_space_group_name_H-M 'P 1 21 1'
_atom_sites_solution_hydrogens geom
_atom_sites_solution_primary direct
_atom_sites_solution_secondary difmap
_audit_creation_method SHELXL-97
_cell_angle_alpha 90.00
_cell_angle_beta 91.138(5)
_cell_angle_gamma 90.00
_cell_formula_units_Z 8
_cell_length_a 10.5992(7)
_cell_length_b 14.6639(6)
_cell_length_c 21.9076(9)
_cell_measurement_reflns_used 2613
_cell_measurement_temperature 283(2)
_cell_measurement_theta_max 29.2771
_cell_measurement_theta_min 2.9238
_cell_volume 3404.3(3)
_computing_cell_refinement 'CrysAlisPro, Agilent Technologies'
_computing_data_collection 'CrysAlisPro, Agilent Technologies'
_computing_data_reduction 'CrysAlisPro, Agilent Technologies'
_computing_molecular_graphics 'SHELXL-97 (Sheldrick, 1997)'
_computing_publication_material 'SHELXL-97 (Sheldrick, 1997)'
_computing_structure_refinement 'SHELXL-97 (Sheldrick, 1997)'
_computing_structure_solution 'SHELXS-97 (Sheldrick, 1990)'
_diffrn_ambient_temperature 283(2)
_diffrn_measured_fraction_theta_full 0.997
_diffrn_measured_fraction_theta_max 0.997
_diffrn_measurement_device_type 'Xcalibur, Eos, Gemini ultra'
_diffrn_radiation_monochromator graphite
_diffrn_radiation_source 'Enhance (Mo) x-ray Source'
_diffrn_radiation_type MoK\a
_diffrn_radiation_wavelength 0.71073
_diffrn_reflns_av_R_equivalents 0.0413
_diffrn_reflns_av_sigmaI/netI 0.0775
_diffrn_reflns_limit_h_max 6
_diffrn_reflns_limit_h_min -13
_diffrn_reflns_limit_k_max 18
_diffrn_reflns_limit_k_min -11
_diffrn_reflns_limit_l_max 27
_diffrn_reflns_limit_l_min -27
_diffrn_reflns_number 17261
_diffrn_reflns_theta_full 26.00
_diffrn_reflns_theta_max 26.00
_diffrn_reflns_theta_min 2.93
_exptl_absorpt_coefficient_mu 2.458
_exptl_absorpt_correction_T_max 0.6391
_exptl_absorpt_correction_T_min 0.5259
_exptl_absorpt_correction_type multi-scan
_exptl_crystal_colour colorless
_exptl_crystal_density_diffrn 1.612
_exptl_crystal_description block
_exptl_crystal_F_000 1648
_exptl_crystal_size_max 0.30
_exptl_crystal_size_mid 0.20
_exptl_crystal_size_min 0.20
_refine_diff_density_max 0.759
_refine_diff_density_min -0.581
_refine_diff_density_rms 0.055
_refine_ls_abs_structure_details 'Flack H D (1983), Acta Cryst. A39, 876-881'
_refine_ls_abs_structure_Flack -0.004(10)
_refine_ls_extinction_method none
_refine_ls_goodness_of_fit_ref 1.013
_refine_ls_hydrogen_treatment constr
_refine_ls_matrix_type full
_refine_ls_number_parameters 901
_refine_ls_number_reflns 10489
_refine_ls_number_restraints 1
_refine_ls_restrained_S_all 1.013
_refine_ls_R_factor_all 0.1332
_refine_ls_R_factor_gt 0.0593
_refine_ls_shift/su_max 0.001
_refine_ls_shift/su_mean 0.000
_refine_ls_structure_factor_coef Fsqd
_refine_ls_weighting_details 'calc w=1/[\s^2^(Fo^2^)+(0.0549P)^2^+2.2903P] where P=(Fo^2^+2Fc^2^)/3'
_refine_ls_weighting_scheme calc
_refine_ls_wR_factor_gt 0.1158
_refine_ls_wR_factor_ref 0.1516
_reflns_number_gt 5650
_reflns_number_total 10489
_reflns_threshold_expression >2sigma(I)
_cod_data_source_file ja400650m_si_003.cif
_cod_data_source_block 3ae
_cod_database_code 4119397

loop_
_symmetry_equiv_pos_as_xyz
'x, y, z'
'-x, y+1/2, -z'

loop_
_atom_site_label
_atom_site_type_symbol
_atom_site_fract_x
_atom_site_fract_y
_atom_site_fract_z
_atom_site_U_iso_or_equiv
_atom_site_adp_type
_atom_site_occupancy
_atom_site_symmetry_multiplicity
_atom_site_calc_flag
_atom_site_refinement_flags
Br1 Br 0.26422(11) 0.38812(9) 0.02812(5) 0.0926(4) Uani 1 1 d .
F1 F 0.4719(7) 0.5563(5) -0.2974(2) 0.101(2) Uani 1 1 d .
C1 C 0.3156(9) 0.3530(7) -0.0510(4) 0.067(3) Uani 1 1 d .
O1 O 0.1007(7) 0.3692(6) -0.2615(4) 0.104(3) Uani 1 1 d .
N1 N 0.4329(6) 0.2846(6) -0.2203(3) 0.068(2) Uani 1 1 d .
H1A H 0.4662 0.2362 -0.2352 0.082 Uiso 1 1 calc R
Br2 Br -0.28082(15) 0.04878(11) -0.52352(5) 0.1229(6) Uani 1 1 d .
F2 F 0.3136(6) 0.4905(4) -0.3400(2) 0.0925(19) Uani 1 1 d .
C2 C 0.3663(9) 0.2637(7) -0.0582(5) 0.074(3) Uani 1 1 d .
H2A H 0.3704 0.2244 -0.0249 0.089 Uiso 1 1 calc R
O2 O 0.0518(9) 0.4748(7) -0.3239(4) 0.134(4) Uani 1 1 d .
N2 N 0.0985(8) 0.4484(8) -0.2765(4) 0.083(3) Uani 1 1 d .
Br3 Br 0.50569(14) -0.21280(8) -0.38360(6) 0.1062(4) Uani 1 1 d .
F3 F 0.2977(6) 0.6301(4) -0.3116(3) 0.0958(19) Uani 1 1 d .
C3 C 0.4082(9) 0.2355(7) -0.1123(5) 0.073(3) Uani 1 1 d .
H3A H 0.4428 0.1777 -0.1169 0.087 Uiso 1 1 calc R
N3 N -0.0541(8) 0.1842(6) -0.2896(5) 0.081(3) Uani 1 1 d .
H3B H -0.0234 0.2355 -0.2776 0.097 Uiso 1 1 calc R
O3 O -0.3759(8) -0.0259(6) -0.1740(4) 0.116(3) Uani 1 1 d .
Br4 Br -0.12468(15) 0.63794(8) -0.17171(8) 0.1242(6) Uani 1 1 d .
O4 O -0.3801(7) 0.0653(6) -0.2495(4) 0.088(2) Uani 1 1 d .
F4 F -0.1149(6) -0.0181(4) -0.1615(2) 0.0959(19) Uani 1 1 d .
N4 N -0.3510(8) -0.0062(6) -0.2254(4) 0.072(2) Uani 1 1 d .
C4 C 0.3982(8) 0.2952(7) -0.1609(4) 0.061(2) Uani 1 1 d .
C5 C 0.3473(7) 0.3832(6) -0.1557(3) 0.054(2) Uani 1 1 d .
O5 O 0.5633(7) 0.3188(5) -0.4007(4) 0.099(2) Uani 1 1 d .
F5 F 0.0495(7) -0.0688(5) -0.2066(3) 0.105(2) Uani 1 1 d .
N5 N 0.2584(8) 0.1071(6) -0.2681(4) 0.077(2) Uani 1 1 d .
H5A H 0.2323 0.1184 -0.2320 0.092 Uiso 1 1 calc R
N6 N 0.5334(7) 0.2425(6) -0.3882(4) 0.065(2) Uani 1 1 d .
F6 F -0.1028(8) -0.1585(4) -0.1846(3) 0.121(3) Uani 1 1 d .
C6 C 0.3034(8) 0.4115(6) -0.0980(4) 0.057(2) Uani 1 1 d .
H6A H 0.2673 0.4687 -0.0929 0.069 Uiso 1 1 calc R
O6 O 0.5544(6) 0.2064(5) -0.3384(3) 0.0774(19) Uani 1 1 d .
C7 C 0.4067(8) 0.3618(7) -0.2519(4) 0.063(2) Uani 1 1 d .
H7A H 0.4230 0.3701 -0.2931 0.076 Uiso 1 1 calc R
F7 F 0.1380(6) 0.2535(4) -0.4330(3) 0.0986(19) Uani 1 1 d .
N7 N -0.2803(7) 0.2532(6) -0.2177(4) 0.077(2) Uani 1 1 d .
H7B H -0.3142 0.2249 -0.2482 0.093 Uiso 1 1 calc R
O7 O 0.1015(10) 0.1458(7) -0.0988(6) 0.161(5) Uani 1 1 d .
F8 F 0.2854(6) 0.2950(4) -0.4928(3) 0.0928(18) Uani 1 1 d .
C8 C 0.3531(7) 0.4261(6) -0.2154(4) 0.052(2) Uani 1 1 d .
O8 O 0.0682(8) 0.2546(8) -0.1590(5) 0.121(3) Uani 1 1 d .
N8 N 0.0614(9) 0.2194(7) -0.1105(5) 0.082(3) Uani 1 1 d .
F9 F 0.2983(5) 0.3223(4) -0.3955(3) 0.0888(17) Uani 1 1 d .
C10 C 0.1568(8) 0.5174(6) -0.2343(4) 0.063(2) Uani 1 1 d .
H9A H 0.1280 0.5056 -0.1933 0.075 Uiso 1 1 calc R
H9B H 0.1266 0.5774 -0.2461 0.075 Uiso 1 1 calc R
C9 C 0.3021(9) 0.5186(6) -0.2330(4) 0.060(3) Uani 1 1 d .
F10 F -0.1413(7) 0.1052(4) -0.0671(3) 0.103(2) Uani 1 1 d .
F11 F -0.3091(7) 0.1663(4) -0.0296(3) 0.103(2) Uani 1 1 d .
C11 C 0.3470(13) 0.5482(7) -0.2956(4) 0.077(3) Uani 1 1 d .
F12 F -0.1345(8) 0.1642(4) 0.0221(3) 0.110(2) Uani 1 1 d .
C12 C 0.3495(10) 0.5922(6) -0.1867(4) 0.061(2) Uani 1 1 d .
C17 C 0.4710(11) 0.5870(8) -0.1634(5) 0.093(4) Uani 1 1 d .
H13A H 0.5217 0.5375 -0.1731 0.111 Uiso 1 1 calc R
C16 C 0.5178(14) 0.6552(12) -0.1255(6) 0.127(5) Uani 1 1 d .
H14A H 0.5988 0.6510 -0.1086 0.153 Uiso 1 1 calc R
C15 C 0.4433(18) 0.7288(10) -0.1132(6) 0.125(6) Uani 1 1 d .
H15A H 0.4746 0.7758 -0.0888 0.150 Uiso 1 1 calc R
C14 C 0.3232(14) 0.7336(8) -0.1366(5) 0.094(4) Uani 1 1 d .
H16A H 0.2726 0.7831 -0.1269 0.113 Uiso 1 1 calc R
C13 C 0.2772(12) 0.6681(7) -0.1734(4) 0.082(3) Uani 1 1 d .
H17A H 0.1962 0.6736 -0.1901 0.099 Uiso 1 1 calc R
C18 C -0.2150(10) 0.0964(9) -0.4502(5) 0.083(3) Uani 1 1 d .
C19 C -0.1979(9) 0.0400(7) -0.4006(4) 0.066(3) Uani 1 1 d .
H19A H -0.2213 -0.0210 -0.4029 0.079 Uiso 1 1 calc R
C20 C -0.1454(8) 0.0751(6) -0.3468(4) 0.060(2) Uani 1 1 d .
C21 C -0.1076(9) 0.1669(6) -0.3459(6) 0.068(3) Uani 1 1 d .
C22 C -0.1290(11) 0.2231(8) -0.3963(7) 0.095(4) Uani 1 1 d .
H22A H -0.1079 0.2847 -0.3946 0.114 Uiso 1 1 calc R
C23 C -0.1803(12) 0.1873(10) -0.4473(7) 0.100(4) Uani 1 1 d .
H23A H -0.1929 0.2242 -0.4813 0.120 Uiso 1 1 calc R
C24 C -0.0579(9) 0.1074(7) -0.2563(5) 0.069(3) Uani 1 1 d .
H24A H -0.0267 0.1024 -0.2165 0.082 Uiso 1 1 calc R
C25 C -0.1123(8) 0.0385(6) -0.2875(4) 0.056(2) Uani 1 1 d .
C26 C -0.1391(9) -0.0586(6) -0.2674(4) 0.059(2) Uani 1 1 d .
C27 C -0.0756(13) -0.0765(7) -0.2042(5) 0.080(3) Uani 1 1 d .
C28 C -0.2819(9) -0.0739(6) -0.2640(4) 0.064(3) Uani 1 1 d .
H28A H -0.3176 -0.0718 -0.3051 0.077 Uiso 1 1 calc R
H28B H -0.2966 -0.1345 -0.2480 0.077 Uiso 1 1 calc R
C29 C -0.0840(10) -0.1293(6) -0.3124(4) 0.061(2) Uani 1 1 d .
C30 C -0.1399(11) -0.2134(7) -0.3221(5) 0.088(3) Uani 1 1 d .
H30A H -0.2146 -0.2275 -0.3027 0.105 Uiso 1 1 calc R
C31 C -0.0865(14) -0.2761(8) -0.3599(6) 0.101(4) Uani 1 1 d .
H31A H -0.1250 -0.3324 -0.3662 0.122 Uiso 1 1 calc R
C32 C 0.0245(13) -0.2557(9) -0.3887(5) 0.100(4) Uani 1 1 d .
H32A H 0.0609 -0.2986 -0.4142 0.120 Uiso 1 1 calc R
C33 C 0.0809(11) -0.1741(9) -0.3801(5) 0.091(3) Uani 1 1 d .
H33A H 0.1556 -0.1608 -0.3998 0.109 Uiso 1 1 calc R
C34 C 0.0268(10) -0.1090(7) -0.3413(4) 0.075(3) Uani 1 1 d .
H34A H 0.0655 -0.0527 -0.3353 0.090 Uiso 1 1 calc R
C35 C 0.4247(9) -0.1144(8) -0.3451(4) 0.077(3) Uani 1 1 d .
C36 C 0.4016(8) -0.0344(6) -0.3762(4) 0.062(2) Uani 1 1 d .
H36A H 0.4247 -0.0293 -0.4168 0.074 Uiso 1 1 calc R
C37 C 0.3442(8) 0.0389(7) -0.3475(4) 0.056(2) Uani 1 1 d .
C38 C 0.3112(9) 0.0254(8) -0.2862(4) 0.069(3) Uani 1 1 d .
C39 C 0.3345(10) -0.0544(9) -0.2534(5) 0.087(3) Uani 1 1 d .
H39A H 0.3128 -0.0600 -0.2126 0.104 Uiso 1 1 calc R
C40 C 0.3907(11) -0.1237(8) -0.2840(5) 0.089(3) Uani 1 1 d .
H40A H 0.4069 -0.1785 -0.2639 0.106 Uiso 1 1 calc R
C41 C 0.3054(8) 0.1271(6) -0.3659(4) 0.058(2) Uani 1 1 d .
C42 C 0.2537(9) 0.1656(8) -0.3143(5) 0.071(3) Uani 1 1 d .
H42A H 0.2204 0.2242 -0.3124 0.085 Uiso 1 1 calc R
C43 C 0.3302(8) 0.1695(5) -0.4287(4) 0.050(2) Uani 1 1 d .
C44 C 0.4720(8) 0.1849(6) -0.4370(4) 0.057(2) Uani 1 1 d .
H44A H 0.5138 0.1261 -0.4377 0.068 Uiso 1 1 calc R
H44B H 0.4846 0.2138 -0.4762 0.068 Uiso 1 1 calc R
C45 C 0.2635(9) 0.2613(7) -0.4384(5) 0.071(3) Uani 1 1 d .
C46 C 0.2806(8) 0.1046(5) -0.4791(4) 0.052(2) Uani 1 1 d .
C47 C 0.1638(10) 0.0654(7) -0.4733(4) 0.072(3) Uani 1 1 d .
H47A H 0.1171 0.0778 -0.4387 0.086 Uiso 1 1 calc R
C48 C 0.1136(10) 0.0077(7) -0.5179(6) 0.085(3) Uani 1 1 d .
H48A H 0.0334 -0.0171 -0.5138 0.102 Uiso 1 1 calc R
C49 C 0.1850(14) -0.0125(7) -0.5689(5) 0.088(3) Uani 1 1 d .
H49A H 0.1542 -0.0521 -0.5988 0.105 Uiso 1 1 calc R
C50 C 0.2976(11) 0.0257(7) -0.5740(4) 0.074(3) Uani 1 1 d .
H50A H 0.3446 0.0129 -0.6084 0.089 Uiso 1 1 calc R
C51 C 0.3483(9) 0.0843(6) -0.5300(4) 0.062(2) Uani 1 1 d .
H51A H 0.4279 0.1096 -0.5351 0.074 Uiso 1 1 calc R
C52 C -0.1742(11) 0.5160(7) -0.1901(6) 0.083(3) Uani 1 1 d .
C53 C -0.2226(11) 0.4949(10) -0.2466(6) 0.095(4) Uani 1 1 d .
H53A H -0.2292 0.5406 -0.2759 0.114 Uiso 1 1 calc R
C54 C -0.2619(11) 0.4086(10) -0.2617(6) 0.099(4) Uani 1 1 d .
H54A H -0.2955 0.3946 -0.3001 0.118 Uiso 1 1 calc R
C55 C -0.2487(9) 0.3434(8) -0.2164(5) 0.066(3) Uani 1 1 d .
C56 C -0.1967(9) 0.3638(7) -0.1578(4) 0.061(2) Uani 1 1 d .
C57 C -0.1581(8) 0.4517(7) -0.1434(5) 0.070(3) Uani 1 1 d .
H57A H -0.1239 0.4669 -0.1053 0.084 Uiso 1 1 calc R
C58 C -0.1985(8) 0.2793(6) -0.1252(4) 0.055(2) Uani 1 1 d .
C59 C -0.2497(9) 0.2161(7) -0.1631(4) 0.070(3) Uani 1 1 d .
H59A H -0.2621 0.1552 -0.1530 0.084 Uiso 1 1 calc R
C60 C -0.1437(8) 0.2672(5) -0.0607(4) 0.058(2) Uani 1 1 d .
C61 C 0.0010(9) 0.2756(7) -0.0613(4) 0.075(3) Uani 1 1 d .
H61A H 0.0232 0.3391 -0.0671 0.090 Uiso 1 1 calc R
H61B H 0.0352 0.2566 -0.0220 0.090 Uiso 1 1 calc R
C62 C -0.1845(13) 0.1746(7) -0.0328(5) 0.080(3) Uani 1 1 d .
C63 C -0.1999(10) 0.3428(6) -0.0182(4) 0.058(2) Uani 1 1 d .
C64 C -0.3203(10) 0.3711(7) -0.0257(4) 0.071(3) Uani 1 1 d .
H64A H -0.3710 0.3436 -0.0555 0.086 Uiso 1 1 calc R
C65 C -0.3700(11) 0.4386(7) 0.0091(5) 0.086(3) Uani 1 1 d .
H65A H -0.4526 0.4578 0.0022 0.103 Uiso 1 1 calc R
C66 C -0.2953(15) 0.4788(7) 0.0553(5) 0.097(4) Uani 1 1 d .
H66A H -0.3274 0.5243 0.0802 0.116 Uiso 1 1 calc R
C67 C -0.1748(14) 0.4491(9) 0.0625(6) 0.103(4) Uani 1 1 d .
H67A H -0.1240 0.4758 0.0927 0.123 Uiso 1 1 calc R
C68 C -0.1251(10) 0.3823(7) 0.0277(5) 0.076(3) Uani 1 1 d .
H68A H -0.0424 0.3630 0.0343 0.091 Uiso 1 1 calc R

loop_
_atom_site_aniso_label
_atom_site_aniso_U_11
_atom_site_aniso_U_22
_atom_site_aniso_U_33
_atom_site_aniso_U_23
_atom_site_aniso_U_13
_atom_site_aniso_U_12
Br1 0.0996(9) 0.1290(10) 0.0493(6) -0.0073(6) 0.0022(6) -0.0073(8)
F1 0.098(5) 0.130(5) 0.075(4) -0.005(4) 0.029(4) -0.027(4)
C1 0.073(7) 0.087(8) 0.041(5) -0.005(5) -0.002(5) -0.025(6)
O1 0.083(6) 0.073(5) 0.156(8) -0.007(5) -0.035(5) -0.019(5)
N1 0.064(5) 0.076(6) 0.065(5) -0.026(5) -0.007(4) 0.019(4)
Br2 0.1447(13) 0.1696(14) 0.0542(7) 0.0050(8) 0.0001(7) 0.0552(11)
F2 0.148(6) 0.087(4) 0.043(3) -0.012(3) 0.001(3) -0.006(4)
C2 0.084(7) 0.066(7) 0.072(7) -0.003(5) -0.009(6) -0.005(6)
O2 0.140(8) 0.155(8) 0.104(7) -0.012(6) -0.075(6) 0.001(7)
N2 0.071(6) 0.099(8) 0.078(7) -0.002(6) -0.017(5) -0.007(6)
Br3 0.1447(12) 0.0682(7) 0.1057(10) 0.0004(7) 0.0058(8) 0.0075(8)
F3 0.136(6) 0.079(4) 0.073(4) 0.010(3) 0.005(4) -0.006(4)
C3 0.066(7) 0.071(7) 0.081(8) -0.017(6) -0.016(6) 0.007(5)
N3 0.065(6) 0.046(5) 0.131(8) -0.023(5) 0.024(6) -0.015(4)
O3 0.137(7) 0.159(8) 0.054(5) -0.004(5) 0.019(5) 0.009(6)
Br4 0.1278(12) 0.0687(8) 0.1767(15) 0.0341(8) 0.0220(10) 0.0011(8)
O4 0.078(5) 0.072(5) 0.114(6) -0.011(5) -0.004(4) -0.011(4)
F4 0.130(5) 0.100(4) 0.057(3) -0.027(3) -0.004(3) -0.004(4)
N4 0.072(6) 0.076(6) 0.067(6) -0.010(5) -0.007(5) -0.014(5)
C4 0.055(6) 0.075(7) 0.052(6) -0.011(5) -0.004(4) -0.008(5)
C5 0.048(5) 0.065(6) 0.049(5) -0.018(5) -0.004(4) -0.015(5)
O5 0.109(6) 0.072(5) 0.115(6) -0.003(4) -0.001(5) -0.033(5)
F5 0.099(5) 0.137(6) 0.076(4) -0.018(4) -0.022(4) 0.017(4)
N5 0.077(6) 0.106(7) 0.049(5) -0.017(5) 0.023(4) -0.018(5)
N6 0.063(5) 0.067(6) 0.067(6) -0.018(5) 0.013(5) -0.010(5)
F6 0.215(8) 0.081(5) 0.065(4) 0.008(3) -0.028(4) 0.005(5)
C6 0.061(6) 0.063(6) 0.048(5) -0.008(4) 0.000(4) -0.014(5)
O6 0.081(5) 0.097(5) 0.054(4) -0.011(4) -0.009(4) -0.010(4)
C7 0.065(6) 0.075(7) 0.050(5) -0.010(5) 0.001(5) 0.001(5)
F7 0.076(4) 0.087(4) 0.133(5) -0.019(4) -0.009(4) 0.009(3)
N7 0.072(6) 0.098(7) 0.061(5) -0.008(5) -0.026(4) 0.013(5)
O7 0.132(8) 0.080(6) 0.271(14) 0.003(8) 0.010(8) 0.022(7)
F8 0.130(5) 0.073(4) 0.075(4) 0.007(3) 0.003(4) 0.017(4)
C8 0.045(5) 0.063(6) 0.048(5) -0.014(4) -0.011(4) 0.004(4)
O8 0.087(6) 0.178(10) 0.098(6) -0.035(7) -0.002(5) -0.005(6)
N8 0.068(6) 0.072(7) 0.106(8) -0.003(6) -0.010(6) -0.001(5)
F9 0.101(4) 0.069(4) 0.096(4) -0.032(3) -0.005(3) 0.003(3)
C10 0.058(6) 0.060(6) 0.069(6) -0.011(5) -0.014(5) -0.002(5)
C9 0.062(6) 0.069(6) 0.050(5) -0.018(5) 0.008(5) -0.014(5)
F10 0.139(6) 0.056(3) 0.114(5) -0.004(3) 0.013(4) -0.009(4)
F11 0.118(6) 0.077(4) 0.116(6) -0.007(4) 0.031(4) -0.039(4)
C11 0.112(10) 0.065(7) 0.055(6) -0.004(6) 0.006(6) -0.006(7)
F12 0.185(7) 0.077(4) 0.067(4) 0.010(3) -0.006(4) -0.007(4)
C12 0.076(7) 0.064(6) 0.043(5) -0.009(4) 0.009(5) -0.009(6)
C17 0.088(9) 0.101(9) 0.089(8) -0.048(7) 0.003(7) -0.015(7)
C16 0.101(10) 0.163(14) 0.118(11) -0.062(10) 0.000(8) -0.062(10)
C15 0.164(15) 0.109(11) 0.104(10) -0.068(9) 0.032(11) -0.056(11)
C14 0.119(11) 0.075(8) 0.090(9) -0.006(7) 0.008(8) -0.011(8)
C13 0.118(9) 0.070(7) 0.059(6) -0.023(5) 0.013(6) -0.018(7)
C18 0.088(8) 0.095(9) 0.067(7) 0.013(6) 0.018(6) 0.017(7)
C19 0.075(7) 0.062(6) 0.062(6) -0.005(5) 0.015(5) -0.006(5)
C20 0.053(6) 0.059(6) 0.069(6) -0.009(5) 0.011(5) 0.000(5)
C21 0.065(7) 0.038(5) 0.103(9) 0.006(6) 0.021(6) -0.011(5)
C22 0.099(10) 0.053(7) 0.135(12) 0.025(8) 0.067(9) 0.020(7)
C23 0.107(10) 0.096(11) 0.097(10) 0.047(8) 0.047(8) 0.040(8)
C24 0.065(7) 0.059(6) 0.082(7) -0.020(6) 0.013(5) -0.017(5)
C25 0.058(6) 0.045(5) 0.064(6) -0.019(5) -0.002(4) -0.002(4)
C26 0.077(7) 0.050(5) 0.049(5) -0.008(4) -0.006(5) -0.009(5)
C27 0.112(10) 0.061(7) 0.066(7) -0.011(6) -0.008(7) -0.004(7)
C28 0.076(7) 0.056(6) 0.061(6) -0.006(5) 0.000(5) -0.019(5)
C29 0.087(7) 0.040(5) 0.054(5) 0.000(4) -0.004(5) -0.007(5)
C30 0.111(9) 0.067(7) 0.087(7) -0.010(6) 0.027(6) -0.019(7)
C31 0.137(12) 0.064(7) 0.103(9) -0.016(7) 0.014(9) -0.020(8)
C32 0.132(12) 0.082(9) 0.087(9) -0.026(7) 0.015(8) 0.016(8)
C33 0.090(8) 0.091(9) 0.091(8) -0.030(7) 0.004(6) 0.003(7)
C34 0.086(7) 0.062(6) 0.078(7) -0.014(6) -0.009(6) -0.001(6)
C35 0.072(6) 0.091(8) 0.069(6) 0.015(6) 0.000(5) -0.026(6)
C36 0.071(7) 0.060(6) 0.055(5) -0.009(5) 0.008(5) -0.016(5)
C37 0.048(5) 0.067(6) 0.051(5) -0.001(5) 0.006(4) -0.022(5)
C38 0.067(7) 0.087(8) 0.053(6) 0.001(6) 0.003(5) -0.013(6)
C39 0.068(7) 0.124(10) 0.068(7) 0.021(8) 0.006(6) -0.035(7)
C40 0.092(8) 0.087(8) 0.087(8) 0.019(7) -0.005(6) -0.034(7)
C41 0.052(6) 0.066(6) 0.055(5) -0.007(5) 0.001(4) -0.016(5)
C42 0.060(6) 0.096(8) 0.057(6) -0.012(6) 0.003(5) -0.015(6)
C43 0.051(5) 0.049(5) 0.049(5) -0.007(4) -0.006(4) 0.001(4)
C44 0.063(6) 0.069(6) 0.038(4) -0.011(4) -0.003(4) -0.005(5)
C45 0.050(7) 0.077(7) 0.086(8) -0.024(6) -0.002(6) -0.007(5)
C46 0.052(6) 0.044(5) 0.059(6) -0.005(4) -0.019(5) -0.008(4)
C47 0.076(7) 0.075(7) 0.065(6) -0.009(5) -0.019(5) -0.015(6)
C48 0.063(7) 0.075(8) 0.116(10) 0.009(7) -0.022(7) -0.014(6)
C49 0.129(11) 0.057(7) 0.076(8) -0.010(6) -0.020(8) -0.010(7)
C50 0.100(9) 0.073(7) 0.049(5) -0.014(5) -0.011(5) -0.005(7)
C51 0.073(6) 0.065(6) 0.047(5) -0.002(4) -0.003(5) -0.002(5)
C52 0.084(8) 0.068(7) 0.097(8) 0.024(6) 0.005(7) 0.001(6)
C53 0.088(9) 0.110(10) 0.087(9) 0.049(8) 0.000(7) 0.009(8)
C54 0.092(9) 0.113(11) 0.090(9) 0.014(8) -0.006(7) 0.010(9)
C55 0.045(6) 0.083(8) 0.069(7) 0.006(6) -0.004(5) 0.013(5)
C56 0.061(6) 0.065(7) 0.057(6) 0.001(5) -0.001(5) -0.006(5)
C57 0.053(6) 0.075(7) 0.084(7) 0.003(6) 0.005(5) 0.003(5)
C58 0.056(5) 0.057(6) 0.053(5) -0.006(5) -0.011(4) -0.001(5)
C59 0.069(7) 0.082(7) 0.060(6) -0.021(6) 0.000(5) -0.007(6)
C60 0.068(6) 0.048(5) 0.058(5) -0.005(4) -0.018(4) -0.013(5)
C61 0.077(7) 0.070(7) 0.078(7) -0.001(6) -0.031(5) -0.011(6)
C62 0.125(11) 0.050(6) 0.067(7) -0.013(5) 0.004(7) -0.009(7)
C63 0.080(7) 0.043(5) 0.050(5) 0.002(4) -0.008(5) -0.015(5)
C64 0.075(7) 0.072(7) 0.067(6) -0.021(6) -0.004(5) -0.011(6)
C65 0.091(8) 0.063(7) 0.104(9) -0.012(6) 0.021(7) 0.005(6)
C66 0.151(13) 0.065(7) 0.074(8) -0.031(6) -0.011(8) 0.003(8)
C67 0.129(12) 0.091(9) 0.086(9) -0.014(7) -0.050(8) 0.000(9)
C68 0.086(7) 0.054(6) 0.086(7) -0.003(6) -0.033(6) -0.001(6)

loop_
_atom_type_symbol
_atom_type_description
_atom_type_scat_dispersion_real
_atom_type_scat_dispersion_imag
_atom_type_scat_source
C C 0.0033 0.0016 'International Tables Vol C Tables 4.2.6.8 and 6.1.1.4'
H H 0.0000 0.0000 'International Tables Vol C Tables 4.2.6.8 and 6.1.1.4'
N N 0.0061 0.0033 'International Tables Vol C Tables 4.2.6.8 and 6.1.1.4'
O O 0.0106 0.0060 'International Tables Vol C Tables 4.2.6.8 and 6.1.1.4'
F F 0.0171 0.0103 'International Tables Vol C Tables 4.2.6.8 and 6.1.1.4'
Br Br -0.2901 2.4595 'International Tables Vol C Tables 4.2.6.8 and 6.1.1.4'

loop_
_geom_angle_atom_site_label_1
_geom_angle_atom_site_label_2
_geom_angle_atom_site_label_3
_geom_angle
C6 C1 C2 122.0(8)
C6 C1 Br1 120.1(8)
C2 C1 Br1 117.9(7)
C7 N1 C4 109.6(8)
C3 C2 C1 121.0(9)
O2 N2 O1 123.4(11)
O2 N2 C10 118.3(10)
O1 N2 C10 118.4(9)
C2 C3 C4 117.7(10)
C24 N3 C21 108.5(8)
O3 N4 O4 124.0(10)
O3 N4 C28 119.3(9)
O4 N4 C28 116.6(9)
N1 C4 C3 130.0(10)
N1 C4 C5 107.0(8)
C3 C4 C5 123.0(8)
C4 C5 C6 118.3(8)
C4 C5 C8 107.5(7)
C6 C5 C8 134.1(9)
C42 N5 C38 110.5(8)
O5 N6 O6 124.2(9)
O5 N6 C44 118.5(9)
O6 N6 C44 117.3(8)
C1 C6 C5 117.9(9)
N1 C7 C8 111.1(8)
C59 N7 C55 108.6(9)
C7 C8 C5 104.7(8)
C7 C8 C9 128.5(8)
C5 C8 C9 126.7(7)
O8 N8 O7 124.1(13)
O8 N8 C61 116.0(10)
O7 N8 C61 119.9(11)
N2 C10 C9 114.8(8)
C8 C9 C11 111.6(8)
C8 C9 C10 110.3(7)
C11 C9 C10 108.5(9)
C8 C9 C12 110.3(8)
C11 C9 C12 106.7(7)
C10 C9 C12 109.3(7)
F1 C11 F2 106.6(9)
F1 C11 F3 107.0(9)
F2 C11 F3 106.3(9)
F1 C11 C9 112.4(9)
F2 C11 C9 113.2(9)
F3 C11 C9 111.0(9)
C17 C12 C13 118.9(9)
C17 C12 C9 119.4(8)
C13 C12 C9 121.4(9)
C12 C17 C16 120.2(11)
C15 C16 C17 119.1(14)
C14 C15 C16 120.4(12)
C13 C14 C15 121.0(12)
C14 C13 C12 120.4(12)
C19 C18 C23 120.8(11)
C19 C18 Br2 119.7(9)
C23 C18 Br2 119.5(10)
C18 C19 C20 119.4(9)
C19 C20 C21 118.3(10)
C19 C20 C25 135.3(8)
C21 C20 C25 106.3(9)
N3 C21 C22 131.4(11)
N3 C21 C20 107.5(9)
C22 C21 C20 121.0(11)
C23 C22 C21 119.0(11)
C22 C23 C18 121.3(11)
N3 C24 C25 111.8(10)
C24 C25 C20 105.8(8)
C24 C25 C26 129.6(9)
C20 C25 C26 124.5(7)
C25 C26 C28 110.0(7)
C25 C26 C27 109.8(7)
C28 C26 C27 110.1(8)
C25 C26 C29 111.5(7)
C28 C26 C29 108.5(7)
C27 C26 C29 106.9(8)
F6 C27 F5 108.4(10)
F6 C27 F4 106.4(9)
F5 C27 F4 107.2(9)
F6 C27 C26 110.8(9)
F5 C27 C26 111.5(9)
F4 C27 C26 112.3(9)
N4 C28 C26 115.0(7)
C34 C29 C30 119.3(9)
C34 C29 C26 118.8(8)
C30 C29 C26 121.8(9)
C31 C30 C29 120.7(10)
C30 C31 C32 120.0(11)
C33 C32 C31 120.5(11)
C32 C33 C34 120.1(11)
C29 C34 C33 119.4(10)
C36 C35 C40 120.7(10)
C36 C35 Br3 120.6(7)
C40 C35 Br3 118.7(9)
C35 C36 C37 120.7(9)
C36 C37 C38 116.2(9)
C36 C37 C41 134.9(8)
C38 C37 C41 108.9(8)
N5 C38 C39 130.3(10)
N5 C38 C37 105.2(9)
C39 C38 C37 124.5(10)
C40 C39 C38 116.6(10)
C39 C40 C35 121.4(11)
C42 C41 C37 104.9(8)
C42 C41 C43 130.0(9)
C37 C41 C43 124.8(7)
N5 C42 C41 110.5(9)
C45 C43 C44 107.7(7)
C45 C43 C41 113.1(7)
C44 C43 C41 110.4(7)
C45 C43 C46 107.1(7)
C44 C43 C46 109.1(6)
C41 C43 C46 109.2(7)
N6 C44 C43 114.3(6)
F8 C45 F7 107.7(9)
F8 C45 F9 109.5(8)
F7 C45 F9 104.7(8)
F8 C45 C43 111.4(7)
F7 C45 C43 111.6(8)
F9 C45 C43 111.7(8)
C51 C46 C47 118.2(8)
C51 C46 C43 122.7(8)
C47 C46 C43 119.2(8)
C46 C47 C48 121.5(9)
C47 C48 C49 119.1(10)
C50 C49 C48 118.9(10)
C49 C50 C51 122.5(10)
C46 C51 C50 119.8(9)
C53 C52 C57 123.2(11)
C53 C52 Br4 120.2(9)
C57 C52 Br4 116.6(9)
C52 C53 C54 122.3(11)
C53 C54 C55 116.0(12)
N7 C55 C54 129.3(11)
N7 C55 C56 108.2(9)
C54 C55 C56 122.4(11)
C57 C56 C55 120.6(9)
C57 C56 C58 134.3(9)
C55 C56 C58 105.2(8)
C56 C57 C52 115.4(10)
C59 C58 C56 107.2(8)
C59 C58 C60 129.0(8)
C56 C58 C60 123.7(7)
N7 C59 C58 110.8(9)
C58 C60 C61 110.0(7)
C58 C60 C62 111.2(7)
C61 C60 C62 111.1(8)
C58 C60 C63 108.8(7)
C61 C60 C63 109.8(7)
C62 C60 C63 105.8(7)
N8 C61 C60 113.6(7)
F12 C62 F11 108.9(9)
F12 C62 F10 106.7(10)
F11 C62 F10 108.0(9)
F12 C62 C60 110.6(9)
F11 C62 C60 112.7(9)
F10 C62 C60 109.8(8)
C64 C63 C68 118.9(9)
C64 C63 C60 120.9(8)
C68 C63 C60 120.2(9)
C63 C64 C65 122.1(10)
C64 C65 C66 119.4(11)
C67 C66 C65 117.7(10)
C68 C67 C66 122.9(11)
C67 C68 C63 119.0(10)

loop_
_geom_bond_atom_site_label_1
_geom_bond_atom_site_label_2
_geom_bond_distance
Br1 C1 1.898(9)
F1 C11 1.330(12)
C1 C6 1.346(12)
C1 C2 1.426(13)
O1 N2 1.207(10)
N1 C7 1.354(11)
N1 C4 1.368(10)
Br2 C18 1.874(12)
F2 C11 1.331(11)
C2 C3 1.338(12)
O2 N2 1.205(11)
N2 C10 1.497(12)
Br3 C35 1.886(11)
F3 C11 1.353(12)
C3 C4 1.381(13)
N3 C24 1.343(12)
N3 C21 1.372(13)
O3 N4 1.197(9)
Br4 C52 1.904(11)
O4 N4 1.212(10)
F4 C27 1.342(11)
N4 C28 1.504(11)
C4 C5 1.404(13)
C5 C6 1.416(11)
C5 C8 1.454(11)
O5 N6 1.196(9)
F5 C27 1.333(12)
N5 C42 1.327(12)
N5 C38 1.384(12)
N6 O6 1.228(10)
N6 C44 1.500(11)
F6 C27 1.310(11)
C7 C8 1.367(11)
F7 C45 1.343(10)
N7 C59 1.346(12)
N7 C55 1.364(12)
O7 N8 1.186(12)
F8 C45 1.316(11)
C8 C9 1.507(12)
O8 N8 1.185(11)
N8 C61 1.509(13)
F9 C45 1.344(10)
C10 C9 1.540(12)
C9 C11 1.524(12)
C9 C12 1.557(12)
F10 C62 1.351(11)
F11 C62 1.329(13)
F12 C62 1.313(12)
C12 C17 1.377(13)
C12 C13 1.386(13)
C17 C16 1.387(15)
C16 C15 1.37(2)
C15 C14 1.364(18)
C14 C13 1.339(14)
C18 C19 1.374(13)
C18 C23 1.384(16)
C19 C20 1.392(12)
C20 C21 1.404(12)
C20 C25 1.442(12)
C21 C22 1.393(15)
C22 C23 1.340(16)
C24 C25 1.343(11)
C25 C26 1.518(12)
C26 C28 1.533(12)
C26 C27 1.549(13)
C26 C29 1.554(12)
C29 C34 1.378(12)
C29 C30 1.382(12)
C30 C31 1.367(14)
C31 C32 1.379(15)
C32 C33 1.350(15)
C33 C34 1.407(14)
C35 C36 1.375(13)
C35 C40 1.401(13)
C36 C37 1.391(12)
C37 C38 1.408(11)
C37 C41 1.414(12)
C38 C39 1.393(14)
C39 C40 1.362(15)
C41 C42 1.386(12)
C41 C43 1.537(11)
C43 C45 1.533(12)
C43 C44 1.535(11)
C43 C46 1.541(11)
C46 C51 1.371(11)
C46 C47 1.373(12)
C47 C48 1.391(13)
C48 C49 1.394(14)
C49 C50 1.325(14)
C50 C51 1.392(12)
C52 C53 1.366(15)
C52 C57 1.401(13)
C53 C54 1.371(16)
C54 C55 1.382(14)
C55 C56 1.419(12)
C56 C57 1.387(12)
C56 C58 1.430(12)
C58 C59 1.352(11)
C58 C60 1.528(11)
C60 C61 1.538(12)
C60 C62 1.553(13)
C60 C63 1.573(12)
C63 C64 1.348(13)
C63 C68 1.394(12)
C64 C65 1.361(13)
C65 C66 1.403(15)
C66 C67 1.356(16)
C67 C68 1.355(15)
